data_4133064
loop_
_publ_author_name
'Li, Yingwei'
'Luo, Tian-Yi'
'Zhou, Meng'
'Song, Yongbo'
'Rosi, Nathaniel L.'
'Jin, Rongchao'

_publ_section_title
;
 A Correlated Series of Au/Ag Nanoclusters Revealing the Evolutionary
 Patterns of Asymmetric Ag Doping.
;
_journal_issue 43
_journal_name_full 'Journal of the American Chemical Society'
_journal_page_first 14235
_journal_page_last 14243
_journal_paper_doi 10.1021/jacs.8b08335
_journal_volume 140
_journal_year 2018
_chemical_formula_moiety 'C150 H225 Ag7.44 Au15.56 S15'
_chemical_formula_sum 'C150 H225 Ag7.85 Au15.15 S15'
_chemical_formula_weight 6340.38
_space_group_crystal_system trigonal
_space_group_IT_number 167
_space_group_name_Hall '-R 3 2"c'
_space_group_name_H-M_alt 'R -3 c :H'
_atom_sites_solution_hydrogens geom
_atom_sites_solution_primary dual
_audit_creation_date 2018-03-24
_audit_creation_method
;
Olex2 1.2
(compiled 2015.01.26 svn.r3150 for OlexSys, GUI svn.r4998)
;
_cell_angle_alpha 90
_cell_angle_beta 90
_cell_angle_gamma 120
_cell_formula_units_Z 12
_cell_length_a 28.5598(9)
_cell_length_b 28.5598(9)
_cell_length_c 73.154(4)
_cell_measurement_reflns_used 7042
_cell_measurement_temperature 229.9
_cell_measurement_theta_max 36.42
_cell_measurement_theta_min 3.01
_cell_volume 51675(4)
_computing_cell_refinement 'SAINT v8.34A (Bruker, 2013)'
_computing_data_reduction 'SAINT v8.34A (Bruker, 2013)'
_computing_molecular_graphics 'Olex2 (Dolomanov et al., 2009)'
_computing_publication_material 'Olex2 (Dolomanov et al., 2009)'
_computing_structure_refinement 'ShelXL (Sheldrick, 2008)'
_computing_structure_solution 'ShelXT (Sheldrick, 2015)'
_diffrn_ambient_temperature 229.91
_diffrn_detector 'CCD area detector'
_diffrn_detector_type 'APEX II CCD'
_diffrn_measured_fraction_theta_full 0.265
_diffrn_measured_fraction_theta_max 0.996
_diffrn_measurement_device_type 'APEX II CCD'
_diffrn_measurement_method '\f and \w scans'
_diffrn_radiation_monochromator graphite
_diffrn_radiation_probe x-ray
_diffrn_radiation_type CuK\a
_diffrn_radiation_wavelength 1.54178
_diffrn_reflns_av_R_equivalents 0.1652
_diffrn_reflns_av_unetI/netI 0.0605
_diffrn_reflns_Laue_measured_fraction_full 0.265
_diffrn_reflns_Laue_measured_fraction_max 0.996
_diffrn_reflns_limit_h_max 22
_diffrn_reflns_limit_h_min -21
_diffrn_reflns_limit_k_max 21
_diffrn_reflns_limit_k_min -21
_diffrn_reflns_limit_l_max 56
_diffrn_reflns_limit_l_min -56
_diffrn_reflns_number 34343
_diffrn_reflns_point_group_measured_fraction_full 0.265
_diffrn_reflns_point_group_measured_fraction_max 0.996
_diffrn_reflns_theta_full 67.679
_diffrn_reflns_theta_max 36.491
_diffrn_reflns_theta_min 2.156
_diffrn_source 'IMuS micro-focus source'
_diffrn_source_target Cu
_diffrn_standards_number 0
_exptl_absorpt_coefficient_mu 32.551
_exptl_absorpt_correction_T_max 0.7472
_exptl_absorpt_correction_T_min 0.2718
_exptl_absorpt_correction_type multi-scan
_exptl_absorpt_process_details
'SADABS-2014/4 (Bruker,2014/4) was used for absorption correction. wR2(int) was 0.1632 before and 0.0845 after correction. The Ratio of minimum to maximum transmission is 0.3638. The \l/2 correction factor is 0.00150.'
_exptl_crystal_colour 'dark brown'
_exptl_crystal_colour_modifier dark
_exptl_crystal_colour_primary brown
_exptl_crystal_density_diffrn 2.445
_exptl_crystal_description hexagonal
_exptl_crystal_F_000 35171
_exptl_crystal_size_max 0.05
_exptl_crystal_size_mid 0.05
_exptl_crystal_size_min 0.01
_refine_diff_density_max 2.295
_refine_diff_density_min -0.879
_refine_diff_density_rms 0.267
_refine_ls_extinction_method none
_refine_ls_goodness_of_fit_ref 1.071
_refine_ls_hydrogen_treatment constr
_refine_ls_matrix_type full
_refine_ls_number_parameters 319
_refine_ls_number_reflns 2763
_refine_ls_number_restraints 95
_refine_ls_restrained_S_all 1.055
_refine_ls_R_factor_all 0.0866
_refine_ls_R_factor_gt 0.0619
_refine_ls_shift/su_max 0.000
_refine_ls_shift/su_mean 0.000
_refine_ls_structure_factor_coef Fsqd
_refine_ls_weighting_details 'w=1/[\s^2^(Fo^2^)+(0.0742P)^2^+14157.5029P] where P=(Fo^2^+2Fc^2^)/3'
_refine_ls_weighting_scheme calc
_refine_ls_wR_factor_gt 0.1557
_refine_ls_wR_factor_ref 0.1741
_reflns_Friedel_coverage 0.000
_reflns_number_gt 2109
_reflns_number_total 2763
_reflns_threshold_expression 'I > 2\s(I)'
_cod_data_source_file ja8b08335_si_005.cif
_cod_data_source_block ltylyw20171007_2to1_0m_a
_cod_original_sg_symbol_H-M 'R -3 c'
_cod_database_code 4133064
_shelxl_version_number 2014/6
_shelx_space_group_comment
;
The symmetry employed for this shelxl refinement is uniquely defined
by the following loop, which should always be used as a source of
symmetry information in preference to the above space-group names.
They are only intended as comments.
;
_olex2_refinement_description
;
1. Fixed Uiso
 At 1.2 times of:
  All C(H) groups, All C(H,H) groups
2. Shared sites
{Au2, Ag2}
{Au3, Ag3}
{Au5, Ag5}
{Au9, Ag9}
3. Restrained distances
 C22-C23
 1.54 with sigma of 0.02
 C46-C45
 1.54 with sigma of 0.02
 C29-C28 \\sim C24-C25
 with sigma of 0.02
 C25-C26 \\sim C23-C22 \\sim C28-C27
 with sigma of 0.02
 C28-C30 \\sim C25-C30
 with sigma of 0.02
 C22-C21 \\sim C27-C21 \\sim C26-C21
 with sigma of 0.02
 C44-C43 \\sim C50-C48 \\sim C46-C41
 with sigma of 0.02
 C48-C45 \\sim C49-C43 \\sim C47-C41
 with sigma of 0.02
 C17-C14 \\sim C18-C13
 with sigma of 0.02
 C20-C18 \\sim C20-C13
 with sigma of 0.02
 C13-C18 \\sim C12-C19
 with sigma of 0.02
 C35-C37 \\sim C40-C38
 with sigma of 0.02
 C19-C18 \\sim C13-C12 \\sim C16-C15 \\sim C16-C11 \\sim C19-C11 \\sim C12-C11
 with sigma of 0.02
4. Uiso/Uaniso restraints and constraints
C1 \\sim C2 \\sim C3 \\sim C4 \\sim C5 \\sim C6 \\sim C7 \\sim C8 \\sim C9
\\sim C10: within 1.7A with sigma of 0.04 and sigma for terminal atoms of 0.08
C11 \\sim C12 \\sim C13 \\sim C14 \\sim C15 \\sim C16 \\sim C17 \\sim C18 \\sim
C19 \\sim C20: within 1.7A with sigma of 0.04 and sigma for terminal atoms of
0.08
C21 \\sim C22 \\sim C23 \\sim C24 \\sim C25 \\sim C26 \\sim C27 \\sim C28 \\sim
C29 \\sim C30: within 1.7A with sigma of 0.04 and sigma for terminal atoms of
0.08
C31 \\sim C32 \\sim C33 \\sim C34 \\sim C35 \\sim C36 \\sim C37 \\sim C38 \\sim
C39 \\sim C40: within 1.7A with sigma of 0.04 and sigma for terminal atoms of
0.08
C41 \\sim C42 \\sim C43 \\sim C44 \\sim C45 \\sim C46 \\sim C47 \\sim C48 \\sim
C49 \\sim C50: within 1.7A with sigma of 0.04 and sigma for terminal atoms of
0.08
Uanis(Au2) = Uanis(Ag2)
Uanis(Au3) = Uanis(Ag3)
Uanis(Au5) = Uanis(Ag5)
Uanis(Au9) = Uanis(Ag9)
5. Rigid body (RIGU) restrains
 C1, C2, C3, C4, C5, C6, C7, C8, C9, C10
 with sigma for 1-2 distances of 0.004 and sigma for 1-3 distances of 0.004
 C11, C12, C13, C14, C15, C16, C17, C18, C19, C20
 with sigma for 1-2 distances of 0.004 and sigma for 1-3 distances of 0.004
 C21, C22, C23, C24, C25, C26, C27, C28, C29, C30
 with sigma for 1-2 distances of 0.004 and sigma for 1-3 distances of 0.004
 C31, C32, C33, C34, C35, C36, C37, C38, C39, C40
 with sigma for 1-2 distances of 0.004 and sigma for 1-3 distances of 0.004
 C41, C42, C43, C44, C45, C46, C47, C48, C49, C50
 with sigma for 1-2 distances of 0.004 and sigma for 1-3 distances of 0.004
6. Others
 Sof(Ag2)=1-FVAR(1)
 Sof(Au2)=FVAR(1)
 Sof(Ag3)=1-FVAR(2)
 Sof(Au3)=FVAR(2)
 Sof(Ag5)=1-FVAR(3)
 Sof(Au5)=FVAR(3)
 Sof(Ag9)=1-FVAR(4)
 Sof(Au9)=FVAR(4)
7.a Ternary CH refined with riding coordinates:
 C3(H3), C5(H5), C8(H8), C13(H13), C15(H15), C18(H18), C23(H23), C25(H25),
 C28(H28), C35(H35), C37(H37), C39(H39), C43(H43), C45(H45), C50(H50)
7.b Secondary CH2 refined with riding coordinates:
 C2(H2A,H2B), C4(H4A,H4B), C6(H6A,H6B), C7(H7A,H7B), C9(H9A,H9B), C10(H10A,
 H10B), C12(H12A,H12B), C14(H14A,H14B), C16(H16A,H16B), C17(H17A,H17B),
 C19(H19A,H19B), C20(H20A,H20B), C22(H22A,H22B), C24(H24A,H24B), C26(H26A,H26B),
  C27(H27A,H27B), C29(H29A,H29B), C30(H30A,H30B), C32(H32A,H32B), C33(H33A,
 H33B), C34(H34A,H34B), C36(H36A,H36B), C38(H38A,H38B), C40(H40A,H40B),
 C42(H42A,H42B), C44(H44A,H44B), C46(H46A,H46B), C47(H47A,H47B), C48(H48A,H48B),
  C49(H49A,H49B)
;
_olex2_submission_special_instructions 'No special instructions were received'

loop_
_space_group_symop_operation_xyz
'x, y, z'
'-y, x-y, z'
'-x+y, -x, z'
'y, x, -z+1/2'
'x-y, -y, -z+1/2'
'-x, -x+y, -z+1/2'
'x+2/3, y+1/3, z+1/3'
'-y+2/3, x-y+1/3, z+1/3'
'-x+y+2/3, -x+1/3, z+1/3'
'y+2/3, x+1/3, -z+5/6'
'x-y+2/3, -y+1/3, -z+5/6'
'-x+2/3, -x+y+1/3, -z+5/6'
'x+1/3, y+2/3, z+2/3'
'-y+1/3, x-y+2/3, z+2/3'
'-x+y+1/3, -x+2/3, z+2/3'
'y+1/3, x+2/3, -z+7/6'
'x-y+1/3, -y+2/3, -z+7/6'
'-x+1/3, -x+y+2/3, -z+7/6'
'-x, -y, -z'
'y, -x+y, -z'
'x-y, x, -z'
'-y, -x, z-1/2'
'-x+y, y, z-1/2'
'x, x-y, z-1/2'
'-x+2/3, -y+1/3, -z+1/3'
'y+2/3, -x+y+1/3, -z+1/3'
'x-y+2/3, x+1/3, -z+1/3'
'-y+2/3, -x+1/3, z-1/6'
'-x+y+2/3, y+1/3, z-1/6'
'x+2/3, x-y+1/3, z-1/6'
'-x+1/3, -y+2/3, -z+2/3'
'y+1/3, -x+y+2/3, -z+2/3'
'x-y+1/3, x+2/3, -z+2/3'
'-y+1/3, -x+2/3, z+1/6'
'-x+y+1/3, y+2/3, z+1/6'
'x+1/3, x-y+2/3, z+1/6'

loop_
_atom_site_label
_atom_site_type_symbol
_atom_site_fract_x
_atom_site_fract_y
_atom_site_fract_z
_atom_site_U_iso_or_equiv
_atom_site_adp_type
_atom_site_occupancy
_atom_site_site_symmetry_order
_atom_site_calc_flag
_atom_site_refinement_flags_posn
_atom_site_refinement_flags_adp
_atom_site_refinement_flags_occupancy
Au2 Au 0.34989(9) 0.61421(9) 0.32909(3) 0.0507(15) Uani 0.85(2) 1 d . . .
Au3 Au 0.43901(11) 0.69387(11) 0.30649(4) 0.0446(18) Uani 0.38(2) 1 d . . .
Au4 Au 0.3333 0.6667 0.30026(5) 0.0315(12) Uani 1 3 d S T P
Au5 Au 0.35986(10) 0.58927(10) 0.29303(3) 0.0474(15) Uani 0.74(2) 1 d . . .
Au7 Au 0.50813(9) 0.68674(9) 0.27449(3) 0.0543(10) Uani 1 1 d . . .
Au8 Au 0.45432(8) 0.71067(9) 0.23470(3) 0.0474(10) Uani 1 1 d . . .
Au9 Au 0.43133(9) 0.79818(10) 0.25333(3) 0.0539(15) Uani 0.89(2) 1 d . . .
Ag1 Ag 0.3333 0.6667 0.36270(10) 0.079(3) Uani 1 3 d S T P
Ag2 Ag 0.34989(9) 0.61421(9) 0.32909(3) 0.0507(15) Uani 0.15(2) 1 d . . .
Ag3 Ag 0.43901(11) 0.69387(11) 0.30649(4) 0.0446(18) Uani 0.62(2) 1 d . . .
Ag5 Ag 0.35986(10) 0.58927(10) 0.29303(3) 0.0474(15) Uani 0.26(2) 1 d . . .
Ag6 Ag 0.39892(14) 0.68376(15) 0.26877(5) 0.0455(13) Uani 1 1 d . . .
Ag9 Ag 0.43133(9) 0.79818(10) 0.25333(3) 0.0539(15) Uani 0.11(2) 1 d . . .
S1 S 0.3647(5) 0.5983(5) 0.35958(19) 0.063(5) Uani 1 1 d . . .
S2 S 0.5310(5) 0.7107(5) 0.30475(18) 0.052(4) Uani 1 1 d . . .
S3 S 0.4999(5) 0.6674(5) 0.24386(18) 0.053(4) Uani 1 1 d . . .
S4 S 0.4099(5) 0.7549(5) 0.22519(18) 0.053(4) Uani 1 1 d . . .
S5 S 0.4634(5) 0.8561(5) 0.27837(19) 0.058(4) Uani 1 1 d . . .
C1 C 0.315(2) 0.525(2) 0.3634(7) 0.069(15) Uiso 1 1 d . U .
C2 C 0.255(2) 0.514(2) 0.3620(8) 0.091(17) Uiso 1 1 d . U .
H2A H 0.2501 0.5268 0.3502 0.109 Uiso 1 1 calc R . .
H2B H 0.2487 0.5333 0.3717 0.109 Uiso 1 1 calc R . .
C3 C 0.215(3) 0.451(2) 0.3639(8) 0.101(17) Uiso 1 1 d . U .
H3 H 0.1769 0.4428 0.3622 0.122 Uiso 1 1 calc R . .
C4 C 0.227(3) 0.444(3) 0.3858(9) 0.12(2) Uiso 1 1 d . U .
H4A H 0.2232 0.4700 0.3933 0.145 Uiso 1 1 calc R . .
H4B H 0.2005 0.4075 0.3899 0.145 Uiso 1 1 calc R . .
C5 C 0.283(3) 0.452(3) 0.3883(10) 0.114(18) Uiso 1 1 d . U .
H5 H 0.2884 0.4423 0.4008 0.137 Uiso 1 1 calc R . .
C6 C 0.324(3) 0.513(3) 0.3842(9) 0.111(19) Uiso 1 1 d . U .
H6A H 0.3614 0.5214 0.3859 0.134 Uiso 1 1 calc R . .
H6B H 0.3175 0.5364 0.3926 0.134 Uiso 1 1 calc R . .
C7 C 0.323(2) 0.487(2) 0.3506(8) 0.087(17) Uiso 1 1 d . U .
H7A H 0.3599 0.4931 0.3522 0.104 Uiso 1 1 calc R . .
H7B H 0.3188 0.4947 0.3379 0.104 Uiso 1 1 calc R . .
C8 C 0.281(2) 0.427(2) 0.3553(8) 0.097(17) Uiso 1 1 d . U .
H8 H 0.2876 0.4030 0.3474 0.116 Uiso 1 1 calc R . .
C9 C 0.226(2) 0.417(2) 0.3527(8) 0.095(18) Uiso 1 1 d . U .
H9A H 0.2209 0.4222 0.3398 0.115 Uiso 1 1 calc R . .
H9B H 0.2008 0.3788 0.3557 0.115 Uiso 1 1 calc R . .
C10 C 0.293(3) 0.421(3) 0.3748(9) 0.111(19) Uiso 1 1 d . U .
H10A H 0.2717 0.3829 0.3780 0.133 Uiso 1 1 calc R . .
H10B H 0.3314 0.4312 0.3756 0.133 Uiso 1 1 calc R . .
C11 C 0.5351(18) 0.656(2) 0.3164(6) 0.078(16) Uiso 1 1 d D U .
C12 C 0.5925(18) 0.674(2) 0.3233(8) 0.102(18) Uiso 1 1 d D U .
H12A H 0.6032 0.7042 0.3318 0.122 Uiso 1 1 calc R . .
H12B H 0.6174 0.6876 0.3128 0.122 Uiso 1 1 calc R . .
C13 C 0.599(2) 0.630(2) 0.3329(8) 0.106(18) Uiso 1 1 d D U .
H13 H 0.6362 0.6418 0.3371 0.127 Uiso 1 1 calc R . .
C14 C 0.580(2) 0.588(3) 0.3185(9) 0.12(2) Uiso 1 1 d D U .
H14A H 0.5994 0.6047 0.3072 0.140 Uiso 1 1 calc R . .
H14B H 0.5900 0.5608 0.3221 0.140 Uiso 1 1 calc R . .
C15 C 0.522(3) 0.560(3) 0.3147(9) 0.124(19) Uiso 1 1 d D U .
H15 H 0.5113 0.5278 0.3067 0.149 Uiso 1 1 calc R . .
C16 C 0.523(3) 0.607(2) 0.3042(8) 0.12(2) Uiso 1 1 d D U .
H16A H 0.5504 0.6187 0.2946 0.148 Uiso 1 1 calc R . .
H16B H 0.4878 0.5938 0.2983 0.148 Uiso 1 1 calc R . .
C17 C 0.486(2) 0.546(3) 0.3303(9) 0.13(2) Uiso 1 1 d D U .
H17A H 0.4502 0.5370 0.3259 0.152 Uiso 1 1 calc R . .
H17B H 0.4830 0.5139 0.3363 0.152 Uiso 1 1 calc R . .
C18 C 0.504(2) 0.589(2) 0.3434(9) 0.109(18) Uiso 1 1 d D U .
H18 H 0.4817 0.5768 0.3547 0.131 Uiso 1 1 calc R . .
C19 C 0.496(2) 0.631(3) 0.3326(8) 0.14(2) Uiso 1 1 d D U .
H19A H 0.4591 0.6135 0.3281 0.162 Uiso 1 1 calc R . .
H19B H 0.5015 0.6599 0.3409 0.162 Uiso 1 1 calc R . .
C20 C 0.560(2) 0.614(2) 0.3474(8) 0.097(18) Uiso 1 1 d D U .
H20A H 0.5654 0.5888 0.3553 0.117 Uiso 1 1 calc R . .
H20B H 0.5699 0.6460 0.3547 0.117 Uiso 1 1 calc R . .
C21 C 0.568(2) 0.7084(18) 0.2338(6) 0.063(14) Uiso 1 1 d D U .
C22 C 0.596(2) 0.7680(19) 0.2398(8) 0.096(18) Uiso 1 1 d D U .
H22A H 0.6018 0.7702 0.2530 0.116 Uiso 1 1 calc R . .
H22B H 0.5729 0.7834 0.2369 0.116 Uiso 1 1 calc R . .
C23 C 0.651(2) 0.801(2) 0.2299(8) 0.103(17) Uiso 1 1 d D U .
H23 H 0.6685 0.8399 0.2332 0.123 Uiso 1 1 calc R . .
C24 C 0.686(2) 0.777(2) 0.2359(8) 0.098(18) Uiso 1 1 d D U .
H24A H 0.7223 0.7979 0.2303 0.118 Uiso 1 1 calc R . .
H24B H 0.6909 0.7799 0.2492 0.118 Uiso 1 1 calc R . .
C25 C 0.662(2) 0.720(2) 0.2304(8) 0.107(18) Uiso 1 1 d D U .
H25 H 0.6854 0.7046 0.2335 0.129 Uiso 1 1 calc R . .
C26 C 0.6049(19) 0.686(2) 0.2391(8) 0.090(17) Uiso 1 1 d D U .
H26A H 0.5886 0.6486 0.2351 0.107 Uiso 1 1 calc R . .
H26B H 0.6085 0.6870 0.2524 0.107 Uiso 1 1 calc R . .
C27 C 0.5657(19) 0.703(2) 0.2127(6) 0.081(16) Uiso 1 1 d D U .
H27A H 0.5408 0.7142 0.2078 0.098 Uiso 1 1 calc R . .
H27B H 0.5515 0.6650 0.2094 0.098 Uiso 1 1 calc R . .
C28 C 0.622(2) 0.738(2) 0.2038(9) 0.104(18) Uiso 1 1 d D U .
H28 H 0.6214 0.7351 0.1903 0.124 Uiso 1 1 calc R . .
C29 C 0.641(2) 0.794(2) 0.2102(8) 0.104(19) Uiso 1 1 d D U .
H29A H 0.6748 0.8182 0.2038 0.124 Uiso 1 1 calc R . .
H29B H 0.6142 0.8036 0.2069 0.124 Uiso 1 1 calc R . .
C30 C 0.649(3) 0.714(3) 0.2119(8) 0.13(2) Uiso 1 1 d D U .
H30A H 0.6835 0.7275 0.2052 0.161 Uiso 1 1 calc R . .
H30B H 0.6278 0.6753 0.2094 0.161 Uiso 1 1 calc R . .
C31 C 0.454(2) 0.809(2) 0.2089(8) 0.082(16) Uiso 1 1 d . U .
C32 C 0.456(3) 0.784(3) 0.1913(10) 0.14(2) Uiso 1 1 d . U .
H32A H 0.4191 0.7611 0.1867 0.166 Uiso 1 1 calc R . .
H32B H 0.4720 0.7613 0.1934 0.166 Uiso 1 1 calc R . .
C33 C 0.511(2) 0.845(2) 0.2166(8) 0.106(19) Uiso 1 1 d . U .
H33A H 0.5262 0.8227 0.2210 0.128 Uiso 1 1 calc R . .
H33B H 0.5111 0.8676 0.2267 0.128 Uiso 1 1 calc R . .
C34 C 0.429(3) 0.845(2) 0.2053(8) 0.11(2) Uiso 1 1 d . U .
H34A H 0.4296 0.8651 0.2164 0.127 Uiso 1 1 calc R . .
H34B H 0.3914 0.8238 0.2011 0.127 Uiso 1 1 calc R . .
C35 C 0.470(3) 0.890(3) 0.1881(10) 0.14(2) Uiso 1 1 d D U .
H35 H 0.4553 0.9147 0.1854 0.165 Uiso 1 1 calc R . .
C36 C 0.518(3) 0.921(3) 0.1985(9) 0.12(2) Uiso 1 1 d . U .
H36A H 0.5102 0.9277 0.2109 0.148 Uiso 1 1 calc R . .
H36B H 0.5421 0.9562 0.1926 0.148 Uiso 1 1 calc R . .
C37 C 0.547(2) 0.883(3) 0.1987(9) 0.106(18) Uiso 1 1 d D U .
H37 H 0.5860 0.9049 0.2018 0.127 Uiso 1 1 calc R . .
C38 C 0.539(3) 0.853(3) 0.1838(9) 0.105(19) Uiso 1 1 d D U .
H38A H 0.5665 0.8760 0.1747 0.126 Uiso 1 1 calc R . .
H38B H 0.5465 0.8242 0.1871 0.126 Uiso 1 1 calc R . .
C39 C 0.492(3) 0.831(3) 0.1757(11) 0.15(2) Uiso 1 1 d . U .
H39 H 0.4932 0.8138 0.1640 0.176 Uiso 1 1 calc R . .
C40 C 0.462(3) 0.861(3) 0.1734(11) 0.17(2) Uiso 1 1 d D U .
H40A H 0.4758 0.8844 0.1626 0.199 Uiso 1 1 calc R . .
H40B H 0.4237 0.8356 0.1717 0.199 Uiso 1 1 calc R . .
C41 C 0.5353(19) 0.8790(19) 0.2816(6) 0.058(14) Uiso 1 1 d D U .
C42 C 0.548(2) 0.835(2) 0.2807(7) 0.075(16) Uiso 1 1 d . U .
H42A H 0.5359 0.8163 0.2689 0.091 Uiso 1 1 calc R . .
H42B H 0.5278 0.8080 0.2903 0.091 Uiso 1 1 calc R . .
C43 C 0.609(2) 0.856(2) 0.2831(7) 0.094(17) Uiso 1 1 d D U .
H43 H 0.6167 0.8263 0.2821 0.113 Uiso 1 1 calc R . .
C44 C 0.637(2) 0.898(2) 0.2677(8) 0.095(18) Uiso 1 1 d D U .
H44A H 0.6762 0.9102 0.2680 0.114 Uiso 1 1 calc R . .
H44B H 0.6233 0.8806 0.2558 0.114 Uiso 1 1 calc R . .
C45 C 0.6295(18) 0.942(2) 0.2698(7) 0.084(16) Uiso 1 1 d D U .
H45 H 0.6512 0.9709 0.2607 0.100 Uiso 1 1 calc R . .
C46 C 0.5685(17) 0.920(2) 0.2667(7) 0.086(17) Uiso 1 1 d D U .
H46A H 0.5607 0.9495 0.2667 0.103 Uiso 1 1 calc R . .
H46B H 0.5581 0.9020 0.2547 0.103 Uiso 1 1 calc R . .
C47 C 0.551(3) 0.905(3) 0.3005(8) 0.12(2) Uiso 1 1 d D U .
H47A H 0.5274 0.8797 0.3099 0.143 Uiso 1 1 calc R . .
H47B H 0.5458 0.9370 0.3009 0.143 Uiso 1 1 calc R . .
C48 C 0.642(3) 0.965(2) 0.2891(7) 0.112(19) Uiso 1 1 d D U .
H48A H 0.6315 0.9926 0.2902 0.135 Uiso 1 1 calc R . .
H48B H 0.6814 0.9833 0.2908 0.135 Uiso 1 1 calc R . .
C49 C 0.620(3) 0.879(3) 0.3025(8) 0.12(2) Uiso 1 1 d D U .
H49A H 0.5940 0.8507 0.3108 0.143 Uiso 1 1 calc R . .
H49B H 0.6560 0.8872 0.3060 0.143 Uiso 1 1 calc R . .
C50 C 0.615(2) 0.925(3) 0.3049(9) 0.110(18) Uiso 1 1 d D U .
H50 H 0.6277 0.9412 0.3171 0.132 Uiso 1 1 calc R . .

loop_
_atom_site_aniso_label
_atom_site_aniso_U_11
_atom_site_aniso_U_22
_atom_site_aniso_U_33
_atom_site_aniso_U_23
_atom_site_aniso_U_13
_atom_site_aniso_U_12
Au2 0.052(2) 0.057(2) 0.043(2) 0.0081(14) 0.0030(14) 0.0266(17)
Au3 0.041(3) 0.048(3) 0.048(3) 0.0027(17) -0.0031(17) 0.025(2)
Au4 0.0318(17) 0.0318(17) 0.031(2) 0.000 0.000 0.0159(8)
Au5 0.049(2) 0.042(2) 0.054(2) -0.0018(14) 0.0032(15) 0.0248(17)
Au7 0.0554(18) 0.0577(19) 0.0541(19) 0.0105(14) 0.0079(13) 0.0316(15)
Au8 0.0396(17) 0.0514(18) 0.0448(17) 0.0077(13) 0.0069(12) 0.0180(14)
Au9 0.052(2) 0.064(2) 0.052(2) 0.0139(15) 0.0046(14) 0.0339(17)
Ag1 0.093(4) 0.093(4) 0.050(5) 0.000 0.000 0.047(2)
Ag2 0.052(2) 0.057(2) 0.043(2) 0.0081(14) 0.0030(14) 0.0266(17)
Ag3 0.041(3) 0.048(3) 0.048(3) 0.0027(17) -0.0031(17) 0.025(2)
Ag5 0.049(2) 0.042(2) 0.054(2) -0.0018(14) 0.0032(15) 0.0248(17)
Ag6 0.050(3) 0.051(3) 0.037(3) 0.004(2) 0.009(2) 0.027(2)
Ag9 0.052(2) 0.064(2) 0.052(2) 0.0139(15) 0.0046(14) 0.0339(17)
S1 0.052(10) 0.054(10) 0.067(11) 0.023(9) -0.007(8) 0.014(9)
S2 0.050(10) 0.045(10) 0.066(11) 0.008(8) 0.007(8) 0.027(8)
S3 0.053(10) 0.044(9) 0.059(10) 0.015(8) 0.009(8) 0.023(8)
S4 0.036(9) 0.066(11) 0.058(10) 0.008(8) -0.003(8) 0.026(8)
S5 0.050(10) 0.065(11) 0.068(11) 0.003(9) -0.004(8) 0.035(9)

loop_
_atom_type_symbol
_atom_type_description
_atom_type_scat_dispersion_real
_atom_type_scat_dispersion_imag
_atom_type_scat_source
C C 0.0181 0.0091 'International Tables Vol C Tables 4.2.6.8 and 6.1.1.4'
H H 0.0000 0.0000 'International Tables Vol C Tables 4.2.6.8 and 6.1.1.4'
Ag Ag 0.1306 4.2820 'International Tables Vol C Tables 4.2.6.8 and 6.1.1.4'
Au Au -4.4197 7.2980 'International Tables Vol C Tables 4.2.6.8 and 6.1.1.4'
S S 0.3331 0.5567 'International Tables Vol C Tables 4.2.6.8 and 6.1.1.4'

loop_
_geom_angle_atom_site_label_1
_geom_angle_atom_site_label_2
_geom_angle_atom_site_label_3
_geom_angle
_geom_angle_site_symmetry_1
_geom_angle_site_symmetry_3
Au2 Au2 Au2 60.000(1) 3_565 2_665
Au3 Au2 Au2 105.45(8) . 3_565
Au3 Au2 Au2 106.81(9) 3_565 2_665
Au3 Au2 Au2 57.07(9) . 2_665
Au3 Au2 Au2 58.76(9) 3_565 3_565
Au3 Au2 Au3 108.01(13) 3_565 .
Au3 Au2 Ag1 112.80(10) 3_565 .
Au3 Au2 Ag1 111.27(10) . .
Au3 Au2 Ag2 105.45(8) . 3_565
Au3 Au2 Ag2 58.76(9) 3_565 3_565
Au4 Au2 Au2 56.01(5) . 2_665
Au4 Au2 Au2 56.01(5) . 3_565
Au4 Au2 Au3 57.72(7) . .
Au4 Au2 Au3 58.38(7) . 3_565
Au4 Au2 Au5 58.82(8) . .
Au4 Au2 Ag1 103.87(12) . .
Au4 Au2 Ag2 56.01(5) . 3_565
Au4 Au2 Ag3 58.38(7) . 3_565
Au5 Au2 Au2 105.57(7) . 2_665
Au5 Au2 Au2 106.51(8) . 3_565
Au5 Au2 Au3 60.26(9) . .
Au5 Au2 Au3 60.69(9) . 3_565
Au5 Au2 Ag1 162.66(13) . .
Au5 Au2 Ag2 106.51(8) . 3_565
Au5 Au2 Ag3 60.69(9) . 3_565
Ag1 Au2 Au2 59.46(7) . 2_665
Ag1 Au2 Au2 59.46(7) . 3_565
Ag1 Au2 Ag2 59.46(7) . 3_565
Ag2 Au2 Au2 60.0 3_565 2_665
Ag2 Au2 Au2 0.0 3_565 3_565
Ag3 Au2 Au2 106.81(9) 3_565 2_665
Ag3 Au2 Au2 58.76(9) 3_565 3_565
Ag3 Au2 Au3 0.0 3_565 3_565
Ag3 Au2 Au3 108.0 3_565 .
Ag3 Au2 Ag1 112.80(10) 3_565 .
Ag3 Au2 Ag2 58.76(9) 3_565 3_565
S1 Au2 Au2 108.2(4) . 3_565
S1 Au2 Au2 103.1(4) . 2_665
S1 Au2 Au3 120.9(3) . .
S1 Au2 Au3 130.9(3) . 3_565
S1 Au2 Au4 157.5(4) . .
S1 Au2 Au5 142.7(4) . .
S1 Au2 Ag1 54.3(4) . .
S1 Au2 Ag2 108.2(4) . 3_565
S1 Au2 Ag3 130.9(3) . 3_565
Au2 Au3 Au2 64.17(11) 2_665 .
Au2 Au3 Au7 159.49(12) 2_665 .
Au2 Au3 Au7 134.54(12) . .
Au2 Au3 Ag6 107.94(12) . .
Au2 Au3 Ag6 108.58(12) 2_665 .
Au4 Au3 Au2 58.67(9) . 2_665
Au4 Au3 Au2 58.01(9) . .
Au4 Au3 Au5 57.86(8) . .
Au4 Au3 Au5 57.99(8) . 2_665
Au4 Au3 Au7 119.72(12) . .
Au4 Au3 Ag2 58.67(9) . 2_665
Au4 Au3 Ag5 57.99(8) . 2_665
Au4 Au3 Ag6 59.99(11) . .
Au5 Au3 Au2 108.91(11) . 2_665
Au5 Au3 Au2 58.02(8) 2_665 2_665
Au5 Au3 Au2 57.31(8) . .
Au5 Au3 Au2 108.67(11) 2_665 .
Au5 Au3 Au5 107.56(13) 2_665 .
Au5 Au3 Au7 102.77(11) 2_665 .
Au5 Au3 Au7 82.54(10) . .
Au5 Au3 Ag2 108.91(11) . 2_665
Au5 Au3 Ag2 58.02(8) 2_665 2_665
Au5 Au3 Ag6 60.54(10) 2_665 .
Au5 Au3 Ag6 60.78(10) . .
Ag2 Au3 Au2 64.2 2_665 .
Ag2 Au3 Au2 0.0 2_665 2_665
Ag2 Au3 Au7 159.49(12) 2_665 .
Ag2 Au3 Ag6 108.58(12) 2_665 .
Ag5 Au3 Au2 58.02(8) 2_665 2_665
Ag5 Au3 Au2 108.67(11) 2_665 .
Ag5 Au3 Au5 0.0 2_665 2_665
Ag5 Au3 Au5 107.6 2_665 .
Ag5 Au3 Au7 102.77(11) 2_665 .
Ag5 Au3 Ag2 58.02(8) 2_665 2_665
Ag5 Au3 Ag6 60.54(10) 2_665 .
Ag6 Au3 Au7 61.36(10) . .
S2 Au3 Au2 133.8(3) . 2_665
S2 Au3 Au2 128.1(3) . .
S2 Au3 Au4 166.7(4) . .
S2 Au3 Au5 121.5(3) . 2_665
S2 Au3 Au5 113.5(3) . .
S2 Au3 Au7 47.1(3) . .
S2 Au3 Ag2 133.8(3) . 2_665
S2 Au3 Ag5 121.5(3) . 2_665
S2 Au3 Ag6 107.5(3) . .
Au3 Au4 Au3 117.32(5) 2_665 .
Au3 Au4 Au3 117.32(5) 3_565 .
Au3 Au4 Au3 117.32(5) 2_665 3_565
Au3 Au4 Ag3 117.32(5) 2_665 3_565
Au5 Au4 Au3 178.30(16) 3_565 .
Au5 Au4 Au3 63.03(8) 2_665 .
Au5 Au4 Au3 178.30(16) . 2_665
Au5 Au4 Au3 63.28(8) 3_565 3_565
Au5 Au4 Au3 63.28(8) 2_665 2_665
Au5 Au4 Au3 63.28(8) . .
Au5 Au4 Au3 178.30(16) 2_665 3_565
Au5 Au4 Au3 63.03(8) . 3_565
Au5 Au4 Au3 63.03(8) 3_565 2_665
Au5 Au4 Au5 116.32(6) 2_665 .
Au5 Au4 Au5 116.31(6) 3_565 .
Au5 Au4 Au5 116.32(6) 3_565 2_665
Au5 Au4 Ag3 63.28(8) 3_565 3_565
Au5 Au4 Ag3 63.03(8) 3_565 2_665
Au5 Au4 Ag3 63.03(8) . 3_565
Au5 Au4 Ag3 178.30(16) . 2_665
Au5 Au4 Ag3 63.28(8) 2_665 2_665
Au5 Au4 Ag3 178.30(16) 2_665 3_565
Au5 Au4 Ag5 116.32(6) 3_565 2_665
Ag3 Au4 Au3 0.0 3_565 3_565
Ag3 Au4 Au3 117.3 2_665 .
Ag3 Au4 Au3 117.3 3_565 .
Ag3 Au4 Au3 117.3 2_665 3_565
Ag3 Au4 Au3 0.0 2_665 2_665
Ag3 Au4 Ag3 117.32(5) 2_665 3_565
Ag5 Au4 Au3 63.03(8) 2_665 .
Ag5 Au4 Au3 178.30(16) 3_565 .
Ag5 Au4 Au3 63.03(8) 3_565 2_665
Ag5 Au4 Au3 63.28(8) 2_665 2_665
Ag5 Au4 Au3 63.28(8) 3_565 3_565
Ag5 Au4 Au3 178.30(16) 2_665 3_565
Ag5 Au4 Au5 116.3 3_565 .
Ag5 Au4 Au5 0.0 2_665 2_665
Ag5 Au4 Au5 0.0 3_565 3_565
Ag5 Au4 Au5 116.3 2_665 .
Ag5 Au4 Au5 116.3 3_565 2_665
Ag5 Au4 Ag3 178.30(16) 2_665 3_565
Ag5 Au4 Ag3 63.28(8) 2_665 2_665
Ag5 Au4 Ag3 63.28(8) 3_565 3_565
Ag5 Au4 Ag3 63.03(8) 3_565 2_665
Ag5 Au4 Ag5 116.32(6) 3_565 2_665
Au2 Au5 Au3 61.28(9) . 3_565
Au2 Au5 Au3 62.43(9) . .
Au2 Au5 Au9 175.06(12) . 3_565
Au2 Au5 Ag3 61.28(9) . 3_565
Au2 Au5 Ag6 111.74(12) . 3_565
Au2 Au5 Ag6 112.15(11) . .
Au2 Au5 Ag9 175.06(12) . 3_565
Au3 Au5 Au3 110.14(13) 3_565 .
Au3 Au5 Au9 116.24(11) 3_565 3_565
Au3 Au5 Au9 116.25(11) . 3_565
Au3 Au5 Ag6 61.14(10) 3_565 3_565
Au3 Au5 Ag6 60.84(10) . .
Au3 Au5 Ag6 109.23(12) 3_565 .
Au3 Au5 Ag6 109.18(12) . 3_565
Au3 Au5 Ag9 116.24(11) 3_565 3_565
Au3 Au5 Ag9 116.25(11) . 3_565
Au4 Au5 Au2 60.17(9) . .
Au4 Au5 Au3 58.86(8) . .
Au4 Au5 Au3 58.98(8) . 3_565
Au4 Au5 Au9 114.94(12) . 3_565
Au4 Au5 Ag3 58.98(8) . 3_565
Au4 Au5 Ag6 60.52(10) . 3_565
Au4 Au5 Ag6 60.31(10) . .
Au4 Au5 Ag9 114.94(12) . 3_565
Au9 Au5 Ag9 0.00(10) 3_565 3_565
Ag3 Au5 Au3 110.1 3_565 .
Ag3 Au5 Au3 0.0 3_565 3_565
Ag3 Au5 Au9 116.24(11) 3_565 3_565
Ag3 Au5 Ag6 61.14(10) 3_565 3_565
Ag3 Au5 Ag6 109.23(12) 3_565 .
Ag3 Au5 Ag9 116.24(11) 3_565 3_565
Ag6 Au5 Au9 63.81(10) 3_565 3_565
Ag6 Au5 Au9 64.07(10) . 3_565
Ag6 Au5 Ag6 59.52(15) 3_565 .
Ag6 Au5 Ag9 63.81(10) 3_565 3_565
Ag6 Au5 Ag9 64.07(10) . 3_565
S5 Au5 Au2 135.2(3) 3_565 .
S5 Au5 Au3 117.2(3) 3_565 .
S5 Au5 Au3 131.5(3) 3_565 3_565
S5 Au5 Au4 162.7(3) 3_565 .
S5 Au5 Au9 49.8(3) 3_565 3_565
S5 Au5 Ag3 131.5(3) 3_565 3_565
S5 Au5 Ag6 109.9(3) 3_565 3_565
S5 Au5 Ag6 102.6(3) 3_565 .
S5 Au5 Ag9 49.8(3) 3_565 3_565
Ag6 Au7 Au3 56.34(9) . .
S2 Au7 Au3 50.2(3) . .
S2 Au7 Ag6 105.6(3) . .
S3 Au7 Au3 138.9(3) . .
S3 Au7 Ag6 83.2(3) . .
S3 Au7 S2 170.8(5) . .
Ag6 Au8 Au9 62.14(9) . .
S3 Au8 Au9 133.7(4) . .
S3 Au8 Ag6 89.3(3) . .
S3 Au8 S4 179.0(5) . .
S4 Au8 Au9 46.6(3) . .
S4 Au8 Ag6 91.6(3) . .
Au5 Au9 Au8 107.39(9) 2_665 .
Au5 Au9 Ag6 57.26(9) 2_665 2_665
Au5 Au9 Ag6 57.15(9) 2_665 .
Ag5 Au9 Au5 0.0 2_665 2_665
Ag5 Au9 Au8 107.39(9) 2_665 .
Ag5 Au9 Ag6 57.26(9) 2_665 2_665
Ag5 Au9 Ag6 57.15(9) 2_665 .
Ag6 Au9 Au8 96.29(10) 2_665 .
Ag6 Au9 Au8 53.49(8) . .
Ag6 Au9 Ag6 55.35(14) . 2_665
S4 Au9 Au5 139.2(3) . 2_665
S4 Au9 Au8 46.1(3) . .
S4 Au9 Ag5 139.2(3) . 2_665
S4 Au9 Ag6 91.1(3) . 2_665
S4 Au9 Ag6 84.4(3) . .
S4 Au9 S5 169.2(5) . .
S5 Au9 Au5 51.6(3) . 2_665
S5 Au9 Au8 136.9(3) . .
S5 Au9 Ag5 51.6(3) . 2_665
S5 Au9 Ag6 105.3(3) . .
S5 Au9 Ag6 98.3(3) . 2_665
Au2 Ag1 Au2 61.09(15) . 2_665
Au2 Ag1 Au2 61.09(15) 3_565 2_665
Au2 Ag1 Au2 61.09(15) . 3_565
Au2 Ag1 Ag2 61.09(15) 3_565 2_665
Au2 Ag1 Ag2 0.00(5) 2_665 2_665
Au2 Ag1 Ag2 61.1 . 2_665
Au2 Ag1 Ag2 0.00(10) 3_565 3_565
Au2 Ag1 Ag2 61.1 . 3_565
Ag2 Ag1 Au2 61.1 3_565 2_665
Ag2 Ag1 Ag2 61.09(15) 3_565 2_665
S1 Ag1 Au2 100.2(3) . 2_665
S1 Ag1 Au2 105.0(4) 2_665 .
S1 Ag1 Au2 105.0(4) . 3_565
S1 Ag1 Au2 49.0(3) 2_665 2_665
S1 Ag1 Au2 49.0(3) . .
S1 Ag1 Au2 100.2(3) 2_665 3_565
S1 Ag1 Au2 49.0(3) 3_565 3_565
S1 Ag1 Au2 105.0(4) 3_565 2_665
S1 Ag1 Au2 100.2(3) 3_565 .
S1 Ag1 Ag2 105.0(4) . 3_565
S1 Ag1 Ag2 105.0(4) 3_565 2_665
S1 Ag1 Ag2 49.0(3) 3_565 3_565
S1 Ag1 Ag2 100.2(3) . 2_665
S1 Ag1 Ag2 49.0(3) 2_665 2_665
S1 Ag1 Ag2 100.2(3) 2_665 3_565
S1 Ag1 S1 119.20(11) 3_565 .
S1 Ag1 S1 119.19(11) 3_565 2_665
S1 Ag1 S1 119.20(11) 2_665 .
Au3 Ag6 Au7 62.30(10) . .
Au4 Ag6 Au3 56.64(9) . .
Au4 Ag6 Au5 56.01(8) . .
Au4 Ag6 Au5 56.18(8) . 2_665
Au4 Ag6 Au7 117.39(13) . .
Au4 Ag6 Ag5 56.18(8) . 2_665
Au4 Ag6 Ag6 59.28(7) . 2_665
Au4 Ag6 Ag6 59.28(7) . 3_565
Au5 Ag6 Au3 58.38(10) . .
Au5 Ag6 Au3 58.32(10) 2_665 .
Au5 Ag6 Au5 103.96(14) 2_665 .
Au5 Ag6 Au7 81.88(11) . .
Au5 Ag6 Au7 101.90(13) 2_665 .
Au8 Ag6 Au3 131.13(15) . .
Au8 Ag6 Au4 169.35(15) . .
Au8 Ag6 Au5 132.88(14) . .
Au8 Ag6 Au5 119.29(14) . 2_665
Au8 Ag6 Au7 72.26(10) . .
Au8 Ag6 Ag5 119.29(14) . 2_665
Au8 Ag6 Ag6 110.10(11) . 2_665
Au8 Ag6 Ag6 117.67(10) . 3_565
Ag5 Ag6 Au3 58.32(10) 2_665 .
Ag5 Ag6 Au5 0.0 2_665 2_665
Ag5 Ag6 Au5 104.0 2_665 .
Ag5 Ag6 Au7 101.90(13) 2_665 .
Ag6 Ag6 Au3 107.75(10) 2_665 .
Ag6 Ag6 Au3 107.56(10) 3_565 .
Ag6 Ag6 Au5 59.98(13) 3_565 .
Ag6 Ag6 Au5 106.74(11) 2_665 .
Ag6 Ag6 Au5 107.15(11) 3_565 2_665
Ag6 Ag6 Au5 60.50(13) 2_665 2_665
Ag6 Ag6 Au7 161.53(18) 2_665 .
Ag6 Ag6 Au7 136.26(19) 3_565 .
Ag6 Ag6 Ag5 107.15(11) 3_565 2_665
Ag6 Ag6 Ag5 60.50(13) 2_665 2_665
Ag6 Ag6 Ag6 59.999(1) 3_565 2_665
Au2 S1 Ag1 76.7(4) . .
C1 S1 Au2 104.3(17) . .
C1 S1 Ag1 118.7(18) . .
Au7 S2 Au3 82.8(4) . .
C11 S2 Au3 109.4(15) . .
C11 S2 Au7 108.5(15) . .
Au7 S3 Au8 100.0(5) . .
C21 S3 Au7 106.9(14) . .
C21 S3 Au8 103.8(14) . .
Au8 S4 Au9 87.3(4) . .
C31 S4 Au8 109.0(19) . .
C31 S4 Au9 103.6(19) . .
Au9 S5 Au5 78.7(4) . 2_665
Au9 S5 Ag5 78.7(4) . 2_665
Ag5 S5 Au5 0.0 2_665 2_665
C41 S5 Au5 109.1(16) . 2_665
C41 S5 Au9 109.2(16) . .
C41 S5 Ag5 109.1(16) . 2_665
C2 C1 S1 111(4) . .
C2 C1 C6 107(5) . .
C6 C1 S1 105(4) . .
C7 C1 S1 113(4) . .
C7 C1 C2 111(5) . .
C7 C1 C6 109(5) . .
C1 C2 H2A 109.8 . .
C1 C2 H2B 109.8 . .
C1 C2 C3 110(5) . .
H2A C2 H2B 108.2 . .
C3 C2 H2A 109.8 . .
C3 C2 H2B 109.8 . .
C2 C3 H3 111.1 . .
C2 C3 C4 98(5) . .
C4 C3 H3 111.1 . .
C9 C3 C2 116(5) . .
C9 C3 H3 111.1 . .
C9 C3 C4 109(5) . .
C3 C4 H4A 109.2 . .
C3 C4 H4B 109.2 . .
H4A C4 H4B 107.9 . .
C5 C4 C3 112(5) . .
C5 C4 H4A 109.2 . .
C5 C4 H4B 109.2 . .
C4 C5 H5 111.2 . .
C4 C5 C6 107(5) . .
C6 C5 H5 111.2 . .
C10 C5 C4 110(6) . .
C10 C5 H5 111.2 . .
C10 C5 C6 107(6) . .
C1 C6 H6A 110.2 . .
C1 C6 H6B 110.2 . .
C5 C6 C1 108(5) . .
C5 C6 H6A 110.2 . .
C5 C6 H6B 110.2 . .
H6A C6 H6B 108.5 . .
C1 C7 H7A 109.8 . .
C1 C7 H7B 109.8 . .
C1 C7 C8 109(5) . .
H7A C7 H7B 108.2 . .
C8 C7 H7A 109.8 . .
C8 C7 H7B 109.8 . .
C7 C8 H8 109.6 . .
C9 C8 C7 111(5) . .
C9 C8 H8 109.6 . .
C9 C8 C10 113(6) . .
C10 C8 C7 104(5) . .
C10 C8 H8 109.6 . .
C3 C9 C8 112(6) . .
C3 C9 H9A 109.2 . .
C3 C9 H9B 109.2 . .
C8 C9 H9A 109.2 . .
C8 C9 H9B 109.2 . .
H9A C9 H9B 107.9 . .
C5 C10 C8 117(6) . .
C5 C10 H10A 108.1 . .
C5 C10 H10B 108.1 . .
C8 C10 H10A 108.1 . .
C8 C10 H10B 108.1 . .
H10A C10 H10B 107.3 . .
C12 C11 S2 112(3) . .
C12 C11 C16 103(4) . .
C16 C11 S2 115(3) . .
C19 C11 S2 114(3) . .
C19 C11 C12 108(3) . .
C19 C11 C16 104(5) . .
C11 C12 H12A 108.7 . .
C11 C12 H12B 108.7 . .
C11 C12 C13 114(4) . .
H12A C12 H12B 107.6 . .
C13 C12 H12A 108.7 . .
C13 C12 H12B 108.7 . .
C12 C13 H13 113.7 . .
C14 C13 C12 101(5) . .
C14 C13 H13 113.7 . .
C20 C13 C12 102(4) . .
C20 C13 H13 113.7 . .
C20 C13 C14 111(4) . .
C13 C14 H14A 108.3 . .
C13 C14 H14B 108.3 . .
H14A C14 H14B 107.4 . .
C15 C14 C13 116(5) . .
C15 C14 H14A 108.3 . .
C15 C14 H14B 108.3 . .
C14 C15 H15 111.6 . .
C14 C15 C16 96(5) . .
C16 C15 H15 111.6 . .
C17 C15 C14 117(6) . .
C17 C15 H15 111.6 . .
C17 C15 C16 109(6) . .
C11 C16 C15 114(5) . .
C11 C16 H16A 108.8 . .
C11 C16 H16B 108.8 . .
C15 C16 H16A 108.8 . .
C15 C16 H16B 108.8 . .
H16A C16 H16B 107.7 . .
C15 C17 H17A 108.9 . .
C15 C17 H17B 108.9 . .
H17A C17 H17B 107.7 . .
C18 C17 C15 114(5) . .
C18 C17 H17A 108.9 . .
C18 C17 H17B 108.9 . .
C17 C18 H18 111.9 . .
C17 C18 C19 101(6) . .
C19 C18 H18 111.9 . .
C20 C18 C17 113(5) . .
C20 C18 H18 111.9 . .
C20 C18 C19 106(4) . .
C11 C19 C18 114(4) . .
C11 C19 H19A 108.8 . .
C11 C19 H19B 108.8 . .
C18 C19 H19A 108.8 . .
C18 C19 H19B 108.8 . .
H19A C19 H19B 107.7 . .
C13 C20 H20A 107.3 . .
C13 C20 H20B 107.3 . .
C18 C20 C13 120(5) . .
C18 C20 H20A 107.3 . .
C18 C20 H20B 107.3 . .
H20A C20 H20B 106.9 . .
C22 C21 S3 113(3) . .
C22 C21 C27 112(4) . .
C26 C21 S3 111(3) . .
C26 C21 C22 107(4) . .
C26 C21 C27 102(4) . .
C27 C21 S3 111(3) . .
C21 C22 H22A 109.5 . .
C21 C22 H22B 109.5 . .
C21 C22 C23 111(4) . .
H22A C22 H22B 108.1 . .
C23 C22 H22A 109.5 . .
C23 C22 H22B 109.5 . .
C22 C23 H23 110.9 . .
C24 C23 C22 107(5) . .
C24 C23 H23 110.9 . .
C29 C23 C22 108(5) . .
C29 C23 H23 110.9 . .
C29 C23 C24 109(5) . .
C23 C24 H24A 109.4 . .
C23 C24 H24B 109.4 . .
H24A C24 H24B 108.0 . .
C25 C24 C23 111(5) . .
C25 C24 H24A 109.4 . .
C25 C24 H24B 109.4 . .
C24 C25 H25 111.7 . .
C24 C25 C26 110(5) . .
C26 C25 H25 111.7 . .
C30 C25 C24 110(6) . .
C30 C25 H25 111.7 . .
C30 C25 C26 102(5) . .
C21 C26 C25 112(4) . .
C21 C26 H26A 109.2 . .
C21 C26 H26B 109.2 . .
C25 C26 H26A 109.2 . .
C25 C26 H26B 109.2 . .
H26A C26 H26B 107.9 . .
C21 C27 H27A 109.1 . .
C21 C27 H27B 109.1 . .
C21 C27 C28 112(4) . .
H27A C27 H27B 107.9 . .
C28 C27 H27A 109.1 . .
C28 C27 H27B 109.1 . .
C27 C28 H28 112.7 . .
C29 C28 C27 105(5) . .
C29 C28 H28 112.7 . .
C30 C28 C27 99(5) . .
C30 C28 H28 112.7 . .
C30 C28 C29 113(6) . .
C23 C29 C28 114(5) . .
C23 C29 H29A 108.7 . .
C23 C29 H29B 108.7 . .
C28 C29 H29A 108.7 . .
C28 C29 H29B 108.7 . .
H29A C29 H29B 107.6 . .
C25 C30 H30A 106.8 . .
C25 C30 H30B 106.8 . .
C28 C30 C25 122(7) . .
C28 C30 H30A 106.8 . .
C28 C30 H30B 106.8 . .
H30A C30 H30B 106.6 . .
C32 C31 S4 109(4) . .
C32 C31 C33 110(5) . .
C32 C31 C34 109(5) . .
C33 C31 S4 112(4) . .
C33 C31 C34 108(5) . .
C34 C31 S4 109(4) . .
C31 C32 H32A 109.3 . .
C31 C32 H32B 109.3 . .
C31 C32 C39 111(6) . .
H32A C32 H32B 108.0 . .
C39 C32 H32A 109.3 . .
C39 C32 H32B 109.3 . .
C31 C33 H33A 110.9 . .
C31 C33 H33B 110.9 . .
C31 C33 C37 104(5) . .
H33A C33 H33B 108.9 . .
C37 C33 H33A 110.9 . .
C37 C33 H33B 110.9 . .
C31 C34 H34A 110.9 . .
C31 C34 H34B 110.9 . .
C31 C34 C35 104(5) . .
H34A C34 H34B 108.9 . .
C35 C34 H34A 110.9 . .
C35 C34 H34B 110.9 . .
C34 C35 H35 107.0 . .
C36 C35 C34 99(6) . .
C36 C35 H35 107.0 . .
C40 C35 C34 106(7) . .
C40 C35 H35 107.0 . .
C40 C35 C36 129(6) . .
C35 C36 H36A 110.9 . .
C35 C36 H36B 110.9 . .
C35 C36 C37 104(5) . .
H36A C36 H36B 108.9 . .
C37 C36 H36A 110.9 . .
C37 C36 H36B 110.9 . .
C33 C37 H37 111.1 . .
C36 C37 C33 95(5) . .
C36 C37 H37 111.1 . .
C38 C37 C33 112(6) . .
C38 C37 C36 116(5) . .
C38 C37 H37 111.1 . .
C37 C38 H38A 107.6 . .
C37 C38 H38B 107.6 . .
H38A C38 H38B 107.0 . .
C39 C38 C37 119(6) . .
C39 C38 H38A 107.6 . .
C39 C38 H38B 107.6 . .
C32 C39 H39 110.7 . .
C38 C39 C32 99(7) . .
C38 C39 H39 110.7 . .
C38 C39 C40 121(7) . .
C40 C39 C32 104(7) . .
C40 C39 H39 110.7 . .
C35 C40 C39 108(6) . .
C35 C40 H40A 110.0 . .
C35 C40 H40B 110.0 . .
C39 C40 H40A 110.0 . .
C39 C40 H40B 110.0 . .
H40A C40 H40B 108.4 . .
C42 C41 S5 113(3) . .
C42 C41 C46 107(4) . .
C42 C41 C47 109(4) . .
C46 C41 S5 110(3) . .
C47 C41 S5 107(4) . .
C47 C41 C46 111(5) . .
C41 C42 H42A 109.4 . .
C41 C42 H42B 109.4 . .
C41 C42 C43 111(5) . .
H42A C42 H42B 108.0 . .
C43 C42 H42A 109.4 . .
C43 C42 H42B 109.4 . .
C42 C43 H43 110.3 . .
C42 C43 C44 107(5) . .
C44 C43 H43 110.3 . .
C49 C43 C42 103(5) . .
C49 C43 H43 110.3 . .
C49 C43 C44 116(5) . .
C43 C44 H44A 109.5 . .
C43 C44 H44B 109.5 . .
H44A C44 H44B 108.1 . .
C45 C44 C43 111(5) . .
C45 C44 H44A 109.5 . .
C45 C44 H44B 109.5 . .
C44 C45 H45 110.9 . .
C44 C45 C46 105(5) . .
C44 C45 C48 112(5) . .
C46 C45 H45 110.9 . .
C48 C45 H45 110.9 . .
C48 C45 C46 107(4) . .
C41 C46 C45 111(4) . .
C41 C46 H46A 109.5 . .
C41 C46 H46B 109.5 . .
C45 C46 H46A 109.5 . .
C45 C46 H46B 109.5 . .
H46A C46 H46B 108.1 . .
C41 C47 H47A 109.8 . .
C41 C47 H47B 109.8 . .
C41 C47 C50 109(5) . .
H47A C47 H47B 108.2 . .
C50 C47 H47A 109.8 . .
C50 C47 H47B 109.8 . .
C45 C48 H48A 108.0 . .
C45 C48 H48B 108.0 . .
C45 C48 C50 117(5) . .
H48A C48 H48B 107.2 . .
C50 C48 H48A 108.0 . .
C50 C48 H48B 108.0 . .
C43 C49 H49A 108.5 . .
C43 C49 H49B 108.5 . .
H49A C49 H49B 107.5 . .
C50 C49 C43 115(6) . .
C50 C49 H49A 108.5 . .
C50 C49 H49B 108.5 . .
C47 C50 H50 113.3 . .
C48 C50 C47 99(5) . .
C48 C50 H50 113.3 . .
C49 C50 C47 105(6) . .
C49 C50 C48 112(6) . .
C49 C50 H50 113.3 . .

loop_
_geom_bond_atom_site_label_1
_geom_bond_atom_site_label_2
_geom_bond_distance
_geom_bond_site_symmetry_2
Au2 Au2 3.087(4) 3_565
Au2 Au2 3.087(4) 2_665
Au2 Au3 2.878(4) 3_565
Au2 Au3 2.932(4) .
Au2 Au4 2.761(3) .
Au2 Au5 2.784(3) .
Au2 Ag1 3.037(6) .
Au2 Ag2 3.087(4) 3_565
Au2 Ag3 2.878(4) 3_565
Au2 S1 2.357(13) .
Au3 Au2 2.878(4) 2_665
Au3 Au4 2.752(3) .
Au3 Au5 2.872(4) .
Au3 Au5 2.862(4) 2_665
Au3 Au7 3.133(4) .
Au3 Ag2 2.878(4) 2_665
Au3 Ag5 2.862(4) 2_665
Au3 Ag6 2.946(4) .
Au3 S2 2.426(13) .
Au4 Au3 2.752(3) 3_565
Au4 Au3 2.752(3) 2_665
Au4 Au5 2.723(2) .
Au4 Au5 2.723(2) 3_565
Au4 Au5 2.723(2) 2_665
Au4 Ag3 2.752(3) 2_665
Au4 Ag3 2.752(3) 3_565
Au4 Ag5 2.723(2) 3_565
Au4 Ag5 2.723(2) 2_665
Au5 Au3 2.862(4) 3_565
Au5 Au9 2.990(3) 3_565
Au5 Ag3 2.862(4) 3_565
Au5 Ag6 2.944(4) .
Au5 Ag6 2.929(4) 3_565
Au5 Ag9 2.990(3) 3_565
Au5 S5 2.388(14) 3_565
Au7 Ag6 3.106(4) .
Au7 S2 2.312(14) .
Au7 S3 2.292(14) .
Au8 Au9 3.190(3) .
Au8 Ag6 2.844(4) .
Au8 S3 2.297(13) .
Au8 S4 2.300(13) .
Au9 Au5 2.990(3) 2_665
Au9 Ag5 2.990(3) 2_665
Au9 Ag6 3.128(4) .
Au9 Ag6 3.148(4) 2_665
Au9 S4 2.320(13) .
Au9 S5 2.327(14) .
Ag1 Au2 3.037(6) 3_565
Ag1 Au2 3.037(6) 2_665
Ag1 Ag2 3.037(6) 3_565
Ag1 Ag2 3.037(6) 2_665
Ag1 S1 2.535(15) 3_565
Ag1 S1 2.535(15) .
Ag1 S1 2.535(15) 2_665
Ag6 Au5 2.929(4) 2_665
Ag6 Ag5 2.929(4) 2_665
Ag6 Ag6 2.915(6) 2_665
Ag6 Ag6 2.915(6) 3_565
S1 C1 1.88(5) .
S2 C11 1.84(5) .
S3 C21 1.84(5) .
S4 C31 1.86(6) .
S5 Au5 2.388(14) 2_665
S5 Ag5 2.388(14) 2_665
S5 C41 1.83(5) .
C1 C2 1.56(7) .
C1 C6 1.61(7) .
C1 C7 1.54(7) .
C2 H2A 0.9800 .
C2 H2B 0.9800 .
C2 C3 1.58(7) .
C3 H3 0.9900 .
C3 C4 1.68(8) .
C3 C9 1.44(7) .
C4 H4A 0.9800 .
C4 H4B 0.9800 .
C4 C5 1.51(8) .
C5 H5 0.9900 .
C5 C6 1.57(8) .
C5 C10 1.44(8) .
C6 H6A 0.9800 .
C6 H6B 0.9800 .
C7 H7A 0.9800 .
C7 H7B 0.9800 .
C7 C8 1.55(7) .
C8 H8 0.9900 .
C8 C9 1.46(7) .
C8 C10 1.50(7) .
C9 H9A 0.9800 .
C9 H9B 0.9800 .
C10 H10A 0.9800 .
C10 H10B 0.9800 .
C11 C12 1.53(3) .
C11 C16 1.54(3) .
C11 C19 1.53(3) .
C12 H12A 0.9800 .
C12 H12B 0.9800 .
C12 C13 1.54(3) .
C13 H13 0.9900 .
C13 C14 1.48(7) .
C13 C20 1.43(4) .
C14 H14A 0.9800 .
C14 H14B 0.9800 .
C14 C15 1.46(7) .
C15 H15 0.9900 .
C15 C16 1.54(3) .
C15 C17 1.45(7) .
C16 H16A 0.9800 .
C16 H16B 0.9800 .
C17 H17A 0.9800 .
C17 H17B 0.9800 .
C17 C18 1.43(8) .
C18 H18 0.9900 .
C18 C19 1.55(3) .
C18 C20 1.43(4) .
C19 H19A 0.9800 .
C19 H19B 0.9800 .
C20 H20A 0.9800 .
C20 H20B 0.9800 .
C21 C22 1.54(4) .
C21 C26 1.54(4) .
C21 C27 1.55(4) .
C22 H22A 0.9800 .
C22 H22B 0.9800 .
C22 C23 1.550(19) .
C23 H23 0.9900 .
C23 C24 1.54(7) .
C23 C29 1.47(7) .
C24 H24A 0.9800 .
C24 H24B 0.9800 .
C24 C25 1.48(5) .
C25 H25 0.9900 .
C25 C26 1.55(3) .
C25 C30 1.39(5) .
C26 H26A 0.9800 .
C26 H26B 0.9800 .
C27 H27A 0.9800 .
C27 H27B 0.9800 .
C27 C28 1.56(3) .
C28 H28 0.9900 .
C28 C29 1.47(5) .
C28 C30 1.39(5) .
C29 H29A 0.9800 .
C29 H29B 0.9800 .
C30 H30A 0.9800 .
C30 H30B 0.9800 .
C31 C32 1.49(8) .
C31 C33 1.54(7) .
C31 C34 1.54(7) .
C32 H32A 0.9800 .
C32 H32B 0.9800 .
C32 C39 1.67(9) .
C33 H33A 0.9800 .
C33 H33B 0.9800 .
C33 C37 1.68(8) .
C34 H34A 0.9800 .
C34 H34B 0.9800 .
C34 C35 1.76(9) .
C35 H35 0.9900 .
C35 C36 1.43(8) .
C35 C40 1.32(9) .
C36 H36A 0.9800 .
C36 H36B 0.9800 .
C36 C37 1.66(8) .
C37 H37 0.9900 .
C37 C38 1.34(7) .
C38 H38A 0.9800 .
C38 H38B 0.9800 .
C38 C39 1.30(8) .
C39 H39 0.9900 .
C39 C40 1.49(9) .
C40 H40A 0.9800 .
C40 H40B 0.9800 .
C41 C42 1.48(6) .
C41 C46 1.53(4) .
C41 C47 1.53(4) .
C42 H42A 0.9800 .
C42 H42B 0.9800 .
C42 C43 1.54(7) .
C43 H43 0.9900 .
C43 C44 1.54(4) .
C43 C49 1.53(4) .
C44 H44A 0.9800 .
C44 H44B 0.9800 .
C44 C45 1.41(7) .
C45 H45 0.9900 .
C45 C46 1.54(2) .
C45 C48 1.52(4) .
C46 H46A 0.9800 .
C46 H46B 0.9800 .
C47 H47A 0.9800 .
C47 H47B 0.9800 .
C47 C50 1.68(8) .
C48 H48A 0.9800 .
C48 H48B 0.9800 .
C48 C50 1.54(4) .
C49 H49A 0.9800 .
C49 H49B 0.9800 .
C49 C50 1.38(7) .
C50 H50 0.9900 .

loop_
_geom_torsion_atom_site_label_1
_geom_torsion_atom_site_label_2
_geom_torsion_atom_site_label_3
_geom_torsion_atom_site_label_4
_geom_torsion
_geom_torsion_site_symmetry_1
Au2 S1 C1 C2 -64(4) .
Au2 S1 C1 C6 -180(3) .
Au2 S1 C1 C7 61(4) .
Au3 S2 C11 C12 -155(3) .
Au3 S2 C11 C16 89(4) .
Au3 S2 C11 C19 -32(4) .
Au5 S5 C41 C42 38(4) 2_665
Au5 S5 C41 C46 157(3) 2_665
Au5 S5 C41 C47 -83(4) 2_665
Au7 S2 C11 C12 116(3) .
Au7 S2 C11 C16 0(4) .
Au7 S2 C11 C19 -121(3) .
Au7 S3 C21 C22 -47(4) .
Au7 S3 C21 C26 73(3) .
Au7 S3 C21 C27 -174(3) .
Au8 S3 C21 C22 58(3) .
Au8 S3 C21 C26 178(3) .
Au8 S3 C21 C27 -69(3) .
Au8 S4 C31 C32 72(5) .
Au8 S4 C31 C33 -50(5) .
Au8 S4 C31 C34 -170(4) .
Au9 S4 C31 C32 164(4) .
Au9 S4 C31 C33 42(4) .
Au9 S4 C31 C34 -78(4) .
Au9 S5 C41 C42 -46(4) .
Au9 S5 C41 C46 73(4) .
Au9 S5 C41 C47 -167(3) .
Ag1 S1 C1 C2 18(4) .
Ag1 S1 C1 C6 -97(4) .
Ag1 S1 C1 C7 144(3) .
Ag5 S5 C41 C42 38(4) 2_665
Ag5 S5 C41 C46 157(3) 2_665
Ag5 S5 C41 C47 -83(4) 2_665
S1 C1 C2 C3 176(4) .
S1 C1 C6 C5 -179(4) .
S1 C1 C7 C8 178(4) .
S2 C11 C12 C13 -179(4) .
S2 C11 C16 C15 -175(4) .
S2 C11 C19 C18 -174(4) .
S3 C21 C22 C23 -176(4) .
S3 C21 C26 C25 179(4) .
S3 C21 C27 C28 179(4) .
S4 C31 C32 C39 177(5) .
S4 C31 C33 C37 170(4) .
S4 C31 C34 C35 -174(4) .
S5 C41 C42 C43 179(3) .
S5 C41 C46 C45 176(3) .
S5 C41 C47 C50 177(4) .
C1 C2 C3 C4 67(6) .
C1 C2 C3 C9 -48(7) .
C1 C7 C8 C9 61(7) .
C1 C7 C8 C10 -61(6) .
C2 C1 C6 C5 62(6) .
C2 C1 C7 C8 -56(6) .
C2 C3 C4 C5 -68(6) .
C2 C3 C9 C8 53(7) .
C3 C4 C5 C6 67(7) .
C3 C4 C5 C10 -48(8) .
C4 C3 C9 C8 -56(7) .
C4 C5 C6 C1 -61(7) .
C4 C5 C10 C8 50(8) .
C6 C1 C2 C3 -70(6) .
C6 C1 C7 C8 62(6) .
C6 C5 C10 C8 -65(8) .
C7 C1 C2 C3 49(6) .
C7 C1 C6 C5 -58(6) .
C7 C8 C9 C3 -59(7) .
C7 C8 C10 C5 66(7) .
C9 C3 C4 C5 53(7) .
C9 C8 C10 C5 -55(8) .
C10 C5 C6 C1 56(7) .
C10 C8 C9 C3 58(7) .
C11 C12 C13 C14 57(5) .
C11 C12 C13 C20 -58(6) .
C12 C11 C16 C15 63(6) .
C12 C11 C19 C18 -49(7) .
C12 C13 C14 C15 -71(6) .
C12 C13 C20 C18 65(7) .
C13 C14 C15 C16 75(7) .
C13 C14 C15 C17 -40(9) .
C14 C13 C20 C18 -42(8) .
C14 C15 C16 C11 -69(7) .
C14 C15 C17 C18 43(9) .
C15 C17 C18 C19 68(6) .
C15 C17 C18 C20 -45(8) .
C16 C11 C12 C13 -55(5) .
C16 C11 C19 C18 59(6) .
C16 C15 C17 C18 -64(7) .
C17 C15 C16 C11 52(8) .
C17 C18 C19 C11 -68(6) .
C17 C18 C20 C13 47(8) .
C19 C11 C12 C13 54(6) .
C19 C11 C16 C15 -49(6) .
C19 C18 C20 C13 -63(8) .
C20 C13 C14 C15 37(8) .
C20 C18 C19 C11 50(7) .
C21 C22 C23 C24 -62(6) .
C21 C22 C23 C29 55(6) .
C21 C27 C28 C29 -56(6) .
C21 C27 C28 C30 61(6) .
C22 C21 C26 C25 -57(6) .
C22 C21 C27 C28 52(6) .
C22 C23 C24 C25 61(6) .
C22 C23 C29 C28 -66(7) .
C23 C24 C25 C26 -59(7) .
C23 C24 C25 C30 52(7) .
C24 C23 C29 C28 49(7) .
C24 C25 C26 C21 57(7) .
C24 C25 C30 C28 -47(9) .
C26 C21 C22 C23 61(6) .
C26 C21 C27 C28 -62(5) .
C26 C25 C30 C28 69(8) .
C27 C21 C22 C23 -50(6) .
C27 C21 C26 C25 60(5) .
C27 C28 C29 C23 66(6) .
C27 C28 C30 C25 -69(8) .
C29 C23 C24 C25 -55(6) .
C29 C28 C30 C25 42(9) .
C30 C25 C26 C21 -59(6) .
C30 C28 C29 C23 -42(8) .
C31 C32 C39 C38 64(8) .
C31 C32 C39 C40 -61(8) .
C31 C33 C37 C36 72(5) .
C31 C33 C37 C38 -49(6) .
C31 C34 C35 C36 -69(6) .
C31 C34 C35 C40 66(6) .
C32 C31 C33 C37 48(6) .
C32 C31 C34 C35 -56(6) .
C32 C39 C40 C35 72(8) .
C33 C31 C32 C39 -60(7) .
C33 C31 C34 C35 64(6) .
C33 C37 C38 C39 69(8) .
C34 C31 C32 C39 59(7) .
C34 C31 C33 C37 -70(6) .
C34 C35 C36 C37 80(6) .
C34 C35 C40 C39 -76(7) .
C35 C36 C37 C33 -84(6) .
C35 C36 C37 C38 33(8) .
C36 C35 C40 C39 41(13) .
C36 C37 C38 C39 -38(10) .
C37 C38 C39 C32 -71(8) .
C37 C38 C39 C40 41(12) .
C38 C39 C40 C35 -37(12) .
C40 C35 C36 C37 -39(11) .
C41 C42 C43 C44 -59(6) .
C41 C42 C43 C49 64(6) .
C41 C47 C50 C48 61(6) .
C41 C47 C50 C49 -54(7) .
C42 C41 C46 C45 -60(6) .
C42 C41 C47 C50 54(6) .
C42 C43 C44 C45 64(6) .
C42 C43 C49 C50 -69(7) .
C43 C44 C45 C46 -66(6) .
C43 C44 C45 C48 50(6) .
C43 C49 C50 C47 64(7) .
C43 C49 C50 C48 -43(8) .
C44 C43 C49 C50 47(8) .
C44 C45 C46 C41 65(6) .
C44 C45 C48 C50 -51(7) .
C45 C48 C50 C47 -65(6) .
C45 C48 C50 C49 46(8) .
C46 C41 C42 C43 58(5) .
C46 C41 C47 C50 -64(6) .
C46 C45 C48 C50 64(7) .
C47 C41 C42 C43 -62(6) .
C47 C41 C46 C45 59(6) .
C48 C45 C46 C41 -54(6) .
C49 C43 C44 C45 -50(7) .
